data_7158511
loop_
_publ_author_name
'Wang, Wang'
'Zou, Pei-Sen'
'Pang, Li'
'Lei, Yao'
'Huang, Zi-Yi'
'Chen, Nan-Ying'
'Mo, Dong-Liang'
'Pan, Cheng-Xue'
'Su, Gui-Fa'

_publ_section_title
;
 Synthesis of spiroindolenine-3,3'-pyrrolo[2,1-<i>b</i>]quinazolinones
 through gold(I)-catalyzed dearomative cyclization of <i>N</i>-alkynyl
 quinazolinone-tethered indoles.
;
_journal_issue 10
_journal_name_full 'Organic &amp; biomolecular chemistry'
_journal_page_first 2069
_journal_page_last 2074
_journal_paper_doi 10.1039/d1ob02492b
_journal_volume 20
_journal_year 2022
_chemical_formula_moiety 'C20 H14 Br N3 O'
_chemical_formula_sum 'C20 H14 Br N3 O'
_chemical_formula_weight 392.25
_space_group_crystal_system orthorhombic
_space_group_IT_number 60
_space_group_name_Hall '-P 2n 2ab'
_space_group_name_H-M_alt 'P b c n'
_atom_sites_solution_hydrogens geom
_atom_sites_solution_primary dual
_audit_creation_date 2021-05-10
_audit_creation_method
;
Olex2 1.3
(compiled 2020.06.28 svn.raecde09e for OlexSys, GUI svn.r6132)
;
_audit_update_record
;
2021-10-07 deposited with the CCDC.	2022-01-31 downloaded from the CCDC.
;
_cell_angle_alpha 90
_cell_angle_beta 90
_cell_angle_gamma 90
_cell_formula_units_Z 8
_cell_length_a 19.5352(5)
_cell_length_b 14.0585(4)
_cell_length_c 13.9778(5)
_cell_measurement_reflns_used 6642
_cell_measurement_temperature 295.48(10)
_cell_measurement_theta_max 62.5200
_cell_measurement_theta_min 3.1340
_cell_volume 3838.8(2)
_computing_cell_refinement 'CrysAlisPro 1.171.40.84a (Rigaku OD, 2020)'
_computing_data_collection 'CrysAlisPro 1.171.40.84a (Rigaku OD, 2020)'
_computing_data_reduction 'CrysAlisPro 1.171.40.84a (Rigaku OD, 2020)'
_computing_molecular_graphics 'Olex2 1.3 (Dolomanov et al., 2009)'
_computing_publication_material 'Olex2 1.3 (Dolomanov et al., 2009)'
_computing_structure_refinement 'SHELXL 2018/3 (Sheldrick, 2015)'
_computing_structure_solution 'SHELXT 2014/5 (Sheldrick, 2014)'
_diffrn_ambient_environment air
_diffrn_ambient_temperature 295.48(10)
_diffrn_detector 'Hybrid Pixel Array Detector'
_diffrn_detector_area_resol_mean 10.0000
_diffrn_detector_type HyPix
_diffrn_measured_fraction_theta_full 0.979
_diffrn_measured_fraction_theta_max 0.979
_diffrn_measurement_details
;
List of Runs (angles in degrees, time in seconds):

  # Type    Start    End  Width  t~exp~   \w     \q     \k     \f   Frames
#--------------------------------------------------------------------------
  1  \w    -11.00  16.00   0.50    0.40    --    0.62  37.00 -30.00   54
  2  \w    -40.00  -3.00   0.50    0.40    --    0.62 112.00-164.68   74
  3  \w     24.00  78.00   0.50    0.40    --    0.62  37.00 -30.00  108
  4  \w    126.00 156.00   0.50    2.00    --   83.03  81.00  69.00   60
  5  \w     99.00 157.00   0.50    2.00    --   83.03 125.00  90.00  116
  6  \w    -76.00 -50.00   0.50    2.00    --  -81.78 125.00 -60.00   52
  7  \w    -46.00 -20.00   0.50    2.00    --  -81.78  42.00-117.00   52
  8  \w    -42.00  -4.00   0.50    2.00    --  -81.78  37.00 -90.00   76
  9  \w    -27.00  -2.00   0.50    2.00    --  -81.78  19.00   0.00   50
 10  \w     11.00  38.00   0.50    2.00    --   83.03 -37.00   0.00   54
 11  \w     10.00  39.00   0.50    2.00    --   83.03 -37.00 150.00   58
 12  \w   -158.00 -69.00   0.50    2.00    --  -81.78 -42.00  90.00  178
 13  \w   -134.00 -82.00   0.50    2.00    --  -81.78-114.00-132.00  104
;
_diffrn_measurement_device 'four-circle diffractometer'
_diffrn_measurement_device_type 'XtaLAB Synergy, Dualflex, HyPix'
_diffrn_measurement_method '\w scans'
_diffrn_orient_matrix_type 'CrysAlisPro convention (1999,Acta A55,543-557)'
_diffrn_orient_matrix_UB_11 -0.0039465000
_diffrn_orient_matrix_UB_12 -0.0936074000
_diffrn_orient_matrix_UB_13 0.0571180000
_diffrn_orient_matrix_UB_21 0.0776362000
_diffrn_orient_matrix_UB_22 -0.0141260000
_diffrn_orient_matrix_UB_23 -0.0137890000
_diffrn_orient_matrix_UB_31 0.0134437000
_diffrn_orient_matrix_UB_32 0.0552187000
_diffrn_orient_matrix_UB_33 0.0931831000
_diffrn_radiation_monochromator mirror
_diffrn_radiation_probe x-ray
_diffrn_radiation_type 'Cu K\a'
_diffrn_radiation_wavelength 1.54184
_diffrn_reflns_av_R_equivalents 0.0514
_diffrn_reflns_av_unetI/netI 0.0317
_diffrn_reflns_Laue_measured_fraction_full 0.979
_diffrn_reflns_Laue_measured_fraction_max 0.979
_diffrn_reflns_limit_h_max 14
_diffrn_reflns_limit_h_min -22
_diffrn_reflns_limit_k_max 16
_diffrn_reflns_limit_k_min -16
_diffrn_reflns_limit_l_max 15
_diffrn_reflns_limit_l_min -9
_diffrn_reflns_number 10503
_diffrn_reflns_point_group_measured_fraction_full 0.979
_diffrn_reflns_point_group_measured_fraction_max 0.979
_diffrn_reflns_theta_full 62.679
_diffrn_reflns_theta_max 62.679
_diffrn_reflns_theta_min 3.874
_diffrn_source 'micro-focus sealed X-ray tube'
_diffrn_source_type 'PhotonJet (Cu) X-ray Source'
_exptl_absorpt_coefficient_mu 3.007
_exptl_absorpt_correction_T_max 1.00000
_exptl_absorpt_correction_T_min 0.53377
_exptl_absorpt_correction_type multi-scan
_exptl_absorpt_process_details
;
CrysAlisPro 1.171.40.84a (Rigaku Oxford Diffraction, 2020)
Empirical absorption correction using spherical harmonics,
implemented in SCALE3 ABSPACK scaling algorithm.
;
_exptl_crystal_colour 'metallic light colourless'
_exptl_crystal_colour_lustre metallic
_exptl_crystal_colour_modifier light
_exptl_crystal_colour_primary colourless
_exptl_crystal_density_diffrn 1.357
_exptl_crystal_description block
_exptl_crystal_F_000 1584
_refine_diff_density_max 0.385
_refine_diff_density_min -0.487
_refine_diff_density_rms 0.056
_refine_ls_extinction_method none
_refine_ls_goodness_of_fit_ref 1.123
_refine_ls_hydrogen_treatment constr
_refine_ls_matrix_type full
_refine_ls_number_parameters 227
_refine_ls_number_reflns 3012
_refine_ls_number_restraints 0
_refine_ls_restrained_S_all 1.123
_refine_ls_R_factor_all 0.0659
_refine_ls_R_factor_gt 0.0606
_refine_ls_shift/su_max 0.000
_refine_ls_shift/su_mean 0.000
_refine_ls_structure_factor_coef Fsqd
_refine_ls_weighting_details 'w=1/[\s^2^(Fo^2^)+(0.0631P)^2^+5.6653P] where P=(Fo^2^+2Fc^2^)/3'
_refine_ls_weighting_scheme calc
_refine_ls_wR_factor_gt 0.1691
_refine_ls_wR_factor_ref 0.1719
_reflns_Friedel_coverage 0.000
_reflns_number_gt 2592
_reflns_number_total 3012
_reflns_threshold_expression 'I > 2\s(I)'
_cod_data_source_file d1ob02492b2.cif
_cod_data_source_block 20210508-sgf-ww-22-1
_cod_depositor_comments 'Adding full bibliography for 7158511.cif.'
_cod_database_code 7158511
_shelx_shelxl_version_number 2018/3
_chemical_oxdiff_formula 'C152 H104 Br8 N32 O8 '
_shelx_space_group_comment
;
The symmetry employed for this shelxl refinement is uniquely defined
by the following loop, which should always be used as a source of
symmetry information in preference to the above space-group names.
They are only intended as comments.
;
_reflns_odcompleteness_completeness 99.94
_reflns_odcompleteness_iscentric 1
_reflns_odcompleteness_theta 58.86
_olex2_refinement_description
;
1. Fixed Uiso
 At 1.2 times of:
  All C(H) groups, All C(H,H) groups
 At 1.5 times of:
  All C(H,H,H) groups
2.a Secondary CH2 refined with riding coordinates:
 C12(H12A,H12B)
2.b Aromatic/amide H refined with riding coordinates:
 C2(H2), C3(H3), C4(H4), C5(H5), C15(H15), C17(H17), C18(H18)
2.c X=CH2 refined with riding coordinates:
 C10(H10A,H10B)
2.d Idealised Me refined as rotating group:
 C9(H9A,H9B,H9C)
;
_smtbx_masks_void_probe_radius 1.2
_smtbx_masks_void_truncation_radius 1.2
_olex2_submission_special_instructions 'No special instructions were received'
_oxdiff_exptl_absorpt_empirical_details
;
Empirical correction (ABSPACK) includes:
- Absorption correction using spherical harmonics
- Frame scaling
;
_oxdiff_exptl_absorpt_empirical_full_max 1.864
_oxdiff_exptl_absorpt_empirical_full_min 0.656

loop_
_space_group_symop_operation_xyz
'x, y, z'
'-x+1/2, -y+1/2, z+1/2'
'-x, y, -z+1/2'
'x+1/2, -y+1/2, -z'
'-x, -y, -z'
'x-1/2, y-1/2, -z-1/2'
'x, -y, z-1/2'
'-x-1/2, y-1/2, z'

loop_
_atom_site_label
_atom_site_type_symbol
_atom_site_fract_x
_atom_site_fract_y
_atom_site_fract_z
_atom_site_U_iso_or_equiv
_atom_site_adp_type
_atom_site_occupancy
_atom_site_site_symmetry_order
_atom_site_calc_flag
_atom_site_refinement_flags_posn
_atom_site_refinement_flags_adp
_atom_site_refinement_flags_occupancy
_atom_site_disorder_assembly
_atom_site_disorder_group
Br1 Br 0.61115(4) 0.68279(6) 0.42064(5) 0.1146(4) Uani 1 1 d . . . . .
O1 O 0.51202(18) 0.3198(3) 0.3717(3) 0.0828(10) Uani 1 1 d . . . . .
N1 N 0.1729(2) 0.3825(3) 0.2863(3) 0.0713(11) Uani 1 1 d . . . . .
N2 N 0.40222(18) 0.3400(3) 0.3239(3) 0.0588(9) Uani 1 1 d . . . . .
N3 N 0.34638(18) 0.4885(3) 0.3113(3) 0.0588(9) Uani 1 1 d . . . . .
C1 C 0.1920(2) 0.3973(3) 0.1882(4) 0.0657(12) Uani 1 1 d . . . . .
C2 C 0.1509(3) 0.4304(4) 0.1169(5) 0.0903(18) Uani 1 1 d . . . . .
H2 H 0.105310 0.446635 0.127279 0.108 Uiso 1 1 calc R U . . .
C3 C 0.1820(4) 0.4384(4) 0.0261(5) 0.101(2) Uani 1 1 d . . . . .
H3 H 0.155858 0.459860 -0.025194 0.121 Uiso 1 1 calc R U . . .
C4 C 0.2480(4) 0.4160(4) 0.0110(4) 0.0921(17) Uani 1 1 d . . . . .
H4 H 0.266496 0.423558 -0.049869 0.110 Uiso 1 1 calc R U . . .
C5 C 0.2897(3) 0.3814(3) 0.0853(4) 0.0750(14) Uani 1 1 d . . . . .
H5 H 0.335348 0.365707 0.074894 0.090 Uiso 1 1 calc R U . . .
C6 C 0.2604(2) 0.3720(3) 0.1732(3) 0.0583(11) Uani 1 1 d . . . . .
C7 C 0.2878(2) 0.3378(3) 0.2676(3) 0.0562(10) Uani 1 1 d . . . . .
C8 C 0.2240(2) 0.3518(3) 0.3310(4) 0.0611(11) Uani 1 1 d . . . . .
C9 C 0.2249(3) 0.3294(4) 0.4354(4) 0.0801(15) Uani 1 1 d . . . . .
H9A H 0.254778 0.373037 0.467743 0.120 Uiso 1 1 calc R U . . .
H9B H 0.241124 0.265582 0.444627 0.120 Uiso 1 1 calc R U . . .
H9C H 0.179473 0.335127 0.460815 0.120 Uiso 1 1 calc R U . . .
C10 C 0.2845(3) 0.1614(4) 0.2383(5) 0.0897(18) Uani 1 1 d . . . . .
H10A H 0.306126 0.102471 0.239679 0.108 Uiso 1 1 calc R U . . .
H10B H 0.239897 0.166342 0.215468 0.108 Uiso 1 1 calc R U . . .
C11 C 0.3165(2) 0.2368(3) 0.2685(3) 0.0617(11) Uani 1 1 d . . . . .
C12 C 0.3882(3) 0.2385(3) 0.3069(4) 0.0726(13) Uani 1 1 d . . . . .
H12A H 0.391379 0.202475 0.365960 0.087 Uiso 1 1 calc R U . . .
H12B H 0.420133 0.212188 0.260860 0.087 Uiso 1 1 calc R U . . .
C13 C 0.4637(2) 0.3730(3) 0.3540(3) 0.0620(11) Uani 1 1 d . . . . .
C14 C 0.4660(2) 0.4764(3) 0.3630(3) 0.0591(11) Uani 1 1 d . . . . .
C15 C 0.5274(2) 0.5217(4) 0.3874(3) 0.0682(13) Uani 1 1 d . . . . .
H15 H 0.566727 0.486634 0.400283 0.082 Uiso 1 1 calc R U . . .
C16 C 0.5281(3) 0.6194(4) 0.3920(3) 0.0731(14) Uani 1 1 d . . . . .
C17 C 0.4705(3) 0.6734(4) 0.3746(4) 0.0848(16) Uani 1 1 d . . . . .
H17 H 0.472106 0.739334 0.379234 0.102 Uiso 1 1 calc R U . . .
C18 C 0.4104(3) 0.6275(4) 0.3503(4) 0.0744(14) Uani 1 1 d . . . . .
H18 H 0.371204 0.663416 0.339309 0.089 Uiso 1 1 calc R U . . .
C19 C 0.4072(2) 0.5304(3) 0.3421(3) 0.0591(11) Uani 1 1 d . . . . .
C20 C 0.3480(2) 0.3975(3) 0.3033(3) 0.0520(10) Uani 1 1 d . . . . .

loop_
_atom_site_aniso_label
_atom_site_aniso_U_11
_atom_site_aniso_U_22
_atom_site_aniso_U_33
_atom_site_aniso_U_23
_atom_site_aniso_U_13
_atom_site_aniso_U_12
Br1 0.0953(5) 0.1496(8) 0.0989(5) -0.0183(4) 0.0093(4) -0.0707(5)
O1 0.064(2) 0.083(2) 0.101(3) -0.010(2) -0.0088(19) 0.0134(18)
N1 0.056(2) 0.057(2) 0.101(3) -0.002(2) 0.001(2) -0.0019(18)
N2 0.057(2) 0.0494(19) 0.070(2) -0.0026(17) 0.0015(18) 0.0002(16)
N3 0.056(2) 0.054(2) 0.067(2) -0.0051(17) 0.0034(17) -0.0052(16)
C1 0.057(3) 0.057(3) 0.083(3) -0.002(2) -0.007(2) -0.009(2)
C2 0.083(4) 0.070(3) 0.117(5) 0.002(3) -0.023(4) 0.003(3)
C3 0.125(6) 0.081(4) 0.097(5) 0.007(3) -0.035(4) -0.009(4)
C4 0.123(5) 0.075(4) 0.078(4) 0.004(3) 0.003(4) -0.012(4)
C5 0.094(4) 0.057(3) 0.074(3) -0.005(2) 0.002(3) -0.011(3)
C6 0.062(3) 0.045(2) 0.068(3) -0.007(2) -0.005(2) -0.0080(19)
C7 0.051(2) 0.049(2) 0.069(3) -0.003(2) 0.005(2) -0.0068(18)
C8 0.056(3) 0.047(2) 0.081(3) -0.006(2) 0.005(2) -0.008(2)
C9 0.092(4) 0.067(3) 0.081(4) -0.003(3) 0.020(3) -0.005(3)
C10 0.084(4) 0.052(3) 0.133(5) -0.014(3) -0.011(4) 0.003(3)
C11 0.066(3) 0.045(2) 0.074(3) -0.008(2) 0.010(2) -0.003(2)
C12 0.072(3) 0.048(3) 0.098(4) -0.001(3) -0.002(3) 0.007(2)
C13 0.052(2) 0.070(3) 0.064(3) -0.004(2) 0.002(2) 0.006(2)
C14 0.057(2) 0.072(3) 0.048(2) -0.004(2) 0.0110(19) -0.009(2)
C15 0.058(3) 0.090(4) 0.056(3) -0.006(2) 0.006(2) -0.012(2)
C16 0.078(3) 0.082(4) 0.059(3) -0.007(3) 0.007(2) -0.034(3)
C17 0.100(4) 0.074(3) 0.081(4) -0.010(3) 0.000(3) -0.034(3)
C18 0.083(3) 0.061(3) 0.080(3) -0.006(3) -0.002(3) -0.015(3)
C19 0.060(3) 0.059(3) 0.058(2) -0.006(2) 0.008(2) -0.009(2)
C20 0.051(2) 0.047(2) 0.059(2) -0.0026(19) 0.0062(19) -0.0035(18)

loop_
_atom_type_symbol
_atom_type_description
_atom_type_scat_dispersion_real
_atom_type_scat_dispersion_imag
_atom_type_scat_source
C C 0.0181 0.0091 'International Tables Vol C Tables 4.2.6.8 and 6.1.1.4'
H H 0.0000 0.0000 'International Tables Vol C Tables 4.2.6.8 and 6.1.1.4'
Br Br -0.6763 1.2805 'International Tables Vol C Tables 4.2.6.8 and 6.1.1.4'
N N 0.0311 0.0180 'International Tables Vol C Tables 4.2.6.8 and 6.1.1.4'
O O 0.0492 0.0322 'International Tables Vol C Tables 4.2.6.8 and 6.1.1.4'

loop_
_geom_angle_atom_site_label_1
_geom_angle_atom_site_label_2
_geom_angle_atom_site_label_3
_geom_angle
_geom_angle_site_symmetry_1
_geom_angle_site_symmetry_3
_geom_angle_publ_flag
C8 N1 C1 108.5(4) . . ?
C13 N2 C12 123.2(4) . . ?
C13 N2 C20 123.5(4) . . ?
C20 N2 C12 113.3(4) . . ?
C20 N3 C19 115.3(4) . . ?
C2 C1 N1 126.5(5) . . ?
C2 C1 C6 122.7(5) . . ?
C6 C1 N1 110.8(4) . . ?
C1 C2 H2 122.2 . . ?
C1 C2 C3 115.5(6) . . ?
C3 C2 H2 122.2 . . ?
C2 C3 H3 118.8 . . ?
C4 C3 C2 122.4(6) . . ?
C4 C3 H3 118.8 . . ?
C3 C4 H4 119.3 . . ?
C3 C4 C5 121.4(6) . . ?
C5 C4 H4 119.3 . . ?
C4 C5 H5 121.4 . . ?
C6 C5 C4 117.1(6) . . ?
C6 C5 H5 121.4 . . ?
C1 C6 C7 106.9(4) . . ?
C5 C6 C1 120.8(5) . . ?
C5 C6 C7 132.3(4) . . ?
C6 C7 C8 100.1(4) . . ?
C6 C7 C11 115.8(4) . . ?
C6 C7 C20 112.7(3) . . ?
C11 C7 C8 114.2(4) . . ?
C11 C7 C20 103.0(3) . . ?
C20 C7 C8 111.4(3) . . ?
N1 C8 C7 113.6(4) . . ?
N1 C8 C9 124.7(5) . . ?
C9 C8 C7 121.7(4) . . ?
C8 C9 H9A 109.5 . . ?
C8 C9 H9B 109.5 . . ?
C8 C9 H9C 109.5 . . ?
H9A C9 H9B 109.5 . . ?
H9A C9 H9C 109.5 . . ?
H9B C9 H9C 109.5 . . ?
H10A C10 H10B 120.0 . . ?
C11 C10 H10A 120.0 . . ?
C11 C10 H10B 120.0 . . ?
C10 C11 C7 125.3(5) . . ?
C10 C11 C12 125.3(4) . . ?
C12 C11 C7 109.4(4) . . ?
N2 C12 C11 104.3(4) . . ?
N2 C12 H12A 110.9 . . ?
N2 C12 H12B 110.9 . . ?
C11 C12 H12A 110.9 . . ?
C11 C12 H12B 110.9 . . ?
H12A C12 H12B 108.9 . . ?
O1 C13 N2 122.4(4) . . ?
O1 C13 C14 124.4(4) . . ?
N2 C13 C14 113.3(4) . . ?
C15 C14 C13 120.0(4) . . ?
C15 C14 C19 120.3(4) . . ?
C19 C14 C13 119.6(4) . . ?
C14 C15 H15 120.8 . . ?
C16 C15 C14 118.3(5) . . ?
C16 C15 H15 120.8 . . ?
C15 C16 Br1 119.2(5) . . ?
C15 C16 C17 122.2(5) . . ?
C17 C16 Br1 118.5(4) . . ?
C16 C17 H17 120.6 . . ?
C16 C17 C18 118.7(5) . . ?
C18 C17 H17 120.6 . . ?
C17 C18 H18 119.2 . . ?
C19 C18 C17 121.6(6) . . ?
C19 C18 H18 119.2 . . ?
N3 C19 C14 122.1(4) . . ?
C18 C19 N3 119.1(4) . . ?
C18 C19 C14 118.8(4) . . ?
N2 C20 C7 110.0(3) . . ?
N3 C20 N2 126.3(4) . . ?
N3 C20 C7 123.7(4) . . ?

loop_
_geom_bond_atom_site_label_1
_geom_bond_atom_site_label_2
_geom_bond_distance
_geom_bond_site_symmetry_2
_geom_bond_publ_flag
Br1 C16 1.893(5) . ?
O1 C13 1.229(5) . ?
N1 C1 1.436(7) . ?
N1 C8 1.255(6) . ?
N2 C12 1.472(6) . ?
N2 C13 1.354(6) . ?
N2 C20 1.362(5) . ?
N3 C19 1.394(6) . ?
N3 C20 1.285(5) . ?
C1 C2 1.363(8) . ?
C1 C6 1.398(7) . ?
C2 H2 0.9300 . ?
C2 C3 1.412(10) . ?
C3 H3 0.9300 . ?
C3 C4 1.344(10) . ?
C4 H4 0.9300 . ?
C4 C5 1.407(8) . ?
C5 H5 0.9300 . ?
C5 C6 1.362(7) . ?
C6 C7 1.502(6) . ?
C7 C8 1.543(6) . ?
C7 C11 1.526(6) . ?
C7 C20 1.529(6) . ?
C8 C9 1.492(7) . ?
C9 H9A 0.9600 . ?
C9 H9B 0.9600 . ?
C9 H9C 0.9600 . ?
C10 H10A 0.9300 . ?
C10 H10B 0.9300 . ?
C10 C11 1.302(7) . ?
C11 C12 1.500(7) . ?
C12 H12A 0.9700 . ?
C12 H12B 0.9700 . ?
C13 C14 1.460(7) . ?
C14 C15 1.401(6) . ?
C14 C19 1.408(7) . ?
C15 H15 0.9300 . ?
C15 C16 1.375(8) . ?
C16 C17 1.378(8) . ?
C17 H17 0.9300 . ?
C17 C18 1.382(7) . ?
C18 H18 0.9300 . ?
C18 C19 1.372(7) . ?

loop_
_geom_torsion_atom_site_label_1
_geom_torsion_atom_site_label_2
_geom_torsion_atom_site_label_3
_geom_torsion_atom_site_label_4
_geom_torsion
_geom_torsion_site_symmetry_1
_geom_torsion_site_symmetry_2
_geom_torsion_site_symmetry_3
_geom_torsion_site_symmetry_4
_geom_torsion_publ_flag
Br1 C16 C17 C18 177.7(4) . . . . ?
O1 C13 C14 C15 4.2(7) . . . . ?
O1 C13 C14 C19 -179.0(5) . . . . ?
N1 C1 C2 C3 -179.8(5) . . . . ?
N1 C1 C6 C5 -179.1(4) . . . . ?
N1 C1 C6 C7 0.3(5) . . . . ?
N2 C13 C14 C15 -175.9(4) . . . . ?
N2 C13 C14 C19 0.8(6) . . . . ?
C1 N1 C8 C7 -1.6(5) . . . . ?
C1 N1 C8 C9 178.9(4) . . . . ?
C1 C2 C3 C4 -0.8(9) . . . . ?
C1 C6 C7 C8 -1.1(4) . . . . ?
C1 C6 C7 C11 122.3(4) . . . . ?
C1 C6 C7 C20 -119.5(4) . . . . ?
C2 C1 C6 C5 1.5(7) . . . . ?
C2 C1 C6 C7 -179.1(5) . . . . ?
C2 C3 C4 C5 1.2(10) . . . . ?
C3 C4 C5 C6 -0.3(8) . . . . ?
C4 C5 C6 C1 -1.0(7) . . . . ?
C4 C5 C6 C7 179.7(4) . . . . ?
C5 C6 C7 C8 178.3(5) . . . . ?
C5 C6 C7 C11 -58.3(6) . . . . ?
C5 C6 C7 C20 59.9(6) . . . . ?
C6 C1 C2 C3 -0.5(8) . . . . ?
C6 C7 C8 N1 1.7(5) . . . . ?
C6 C7 C8 C9 -178.7(4) . . . . ?
C6 C7 C11 C10 -52.5(7) . . . . ?
C6 C7 C11 C12 125.9(4) . . . . ?
C6 C7 C20 N2 -126.9(4) . . . . ?
C6 C7 C20 N3 52.7(6) . . . . ?
C7 C11 C12 N2 -2.6(5) . . . . ?
C8 N1 C1 C2 -179.8(5) . . . . ?
C8 N1 C1 C6 0.8(5) . . . . ?
C8 C7 C11 C10 63.1(7) . . . . ?
C8 C7 C11 C12 -118.5(4) . . . . ?
C8 C7 C20 N2 121.5(4) . . . . ?
C8 C7 C20 N3 -58.9(6) . . . . ?
C10 C11 C12 N2 175.8(5) . . . . ?
C11 C7 C8 N1 -122.8(4) . . . . ?
C11 C7 C8 C9 56.8(5) . . . . ?
C11 C7 C20 N2 -1.4(5) . . . . ?
C11 C7 C20 N3 178.2(4) . . . . ?
C12 N2 C13 O1 -1.9(7) . . . . ?
C12 N2 C13 C14 178.2(4) . . . . ?
C12 N2 C20 N3 -179.8(4) . . . . ?
C12 N2 C20 C7 -0.2(5) . . . . ?
C13 N2 C12 C11 -176.1(4) . . . . ?
C13 N2 C20 N3 -1.9(7) . . . . ?
C13 N2 C20 C7 177.7(4) . . . . ?
C13 C14 C15 C16 177.8(4) . . . . ?
C13 C14 C19 N3 -1.1(6) . . . . ?
C13 C14 C19 C18 -179.6(4) . . . . ?
C14 C15 C16 Br1 -177.9(3) . . . . ?
C14 C15 C16 C17 0.9(7) . . . . ?
C15 C14 C19 N3 175.6(4) . . . . ?
C15 C14 C19 C18 -2.8(7) . . . . ?
C15 C16 C17 C18 -1.1(8) . . . . ?
C16 C17 C18 C19 -0.8(8) . . . . ?
C17 C18 C19 N3 -175.8(5) . . . . ?
C17 C18 C19 C14 2.7(8) . . . . ?
C19 N3 C20 N2 1.6(6) . . . . ?
C19 N3 C20 C7 -177.9(4) . . . . ?
C19 C14 C15 C16 1.1(7) . . . . ?
C20 N2 C12 C11 1.8(6) . . . . ?
C20 N2 C13 O1 -179.6(4) . . . . ?
C20 N2 C13 C14 0.5(6) . . . . ?
C20 N3 C19 C14 -0.1(6) . . . . ?
C20 N3 C19 C18 178.4(4) . . . . ?
C20 C7 C8 N1 121.1(4) . . . . ?
C20 C7 C8 C9 -59.3(5) . . . . ?
C20 C7 C11 C10 -176.0(5) . . . . ?
C20 C7 C11 C12 2.4(5) . . . . ?

loop_
_smtbx_masks_void_nr
_smtbx_masks_void_average_x
_smtbx_masks_void_average_y
_smtbx_masks_void_average_z
_smtbx_masks_void_volume
_smtbx_masks_void_count_electrons
_smtbx_masks_void_content
1 0.000 0.500 -0.849 343.8 87.6 ?
2 0.500 0.000 -0.689 343.8 87.6 ?
